data_7216273
loop_
_publ_author_name
'Takamizawa, Satoshi'
'Nakata, Ei-ichi'
'Saito, Teruo'
'Kojima, Kenichi'

_publ_section_title
;
 Structural determination of physisorbed sites for CO2 and Ar gases inside
 an organometallic framework
;
_journal_issue 72
_journal_name_full CrystEngComm
_journal_page_first 411
_journal_paper_doi 10.1039/b312553j
_journal_volume 5
_journal_year 2003
_chemical_formula_sum 'C32 H24 Ar1.12 N2 O8 Rh2'
_chemical_formula_weight 814.70
_chemical_name_common 'rhodium benzoate pyrazine'
_chemical_name_systematic
;
?
;
_space_group_IT_number 2
_symmetry_cell_setting triclinic
_symmetry_space_group_name_Hall '-P 1'
_symmetry_space_group_name_H-M 'P -1'
_atom_sites_solution_hydrogens geom
_atom_sites_solution_primary direct
_atom_sites_solution_secondary difmap
_audit_creation_method SHELXL-97
_cell_angle_alpha 72.139(5)
_cell_angle_beta 64.783(5)
_cell_angle_gamma 62.722(5)
_cell_formula_units_Z 1
_cell_length_a 9.588(2)
_cell_length_b 10.322(3)
_cell_length_c 10.861(3)
_cell_measurement_temperature 298
_cell_volume 856.0(4)
_computing_cell_refinement 'Bruker SMART'
_computing_data_collection 'Bruker SMART'
_computing_data_reduction 'Bruker SAINT'
_computing_molecular_graphics 'Bruker SHELXTL'
_computing_publication_material 'Bruker SHELXTL'
_computing_structure_refinement 'SHELXL-97 (Sheldrick, 1997)'
_computing_structure_solution 'SHELXS-97 (Sheldrick, 1990)'
_diffrn_ambient_temperature 298
_diffrn_detector_area_resol_mean 8.366
_diffrn_measured_fraction_theta_full 0.992
_diffrn_measured_fraction_theta_max 0.992
_diffrn_measurement_device_type 'CCD area detector'
_diffrn_measurement_method 'phi and omega scans'
_diffrn_radiation_monochromator graphite
_diffrn_radiation_source 'fine-focus sealed tube'
_diffrn_radiation_type MoK\a
_diffrn_radiation_wavelength 0.71073
_diffrn_reflns_av_R_equivalents 0.0511
_diffrn_reflns_av_sigmaI/netI 0.0964
_diffrn_reflns_limit_h_max 9
_diffrn_reflns_limit_h_min -9
_diffrn_reflns_limit_k_max 10
_diffrn_reflns_limit_k_min -7
_diffrn_reflns_limit_l_max 10
_diffrn_reflns_limit_l_min -10
_diffrn_reflns_number 3229
_diffrn_reflns_theta_full 20.80
_diffrn_reflns_theta_max 20.80
_diffrn_reflns_theta_min 2.09
_exptl_absorpt_coefficient_mu 1.122
_exptl_absorpt_correction_T_max 0.9565
_exptl_absorpt_correction_T_min 0.7667
_exptl_absorpt_correction_type empirical
_exptl_absorpt_process_details
;
SADABS; Sheldrick, 1996
;
_exptl_crystal_colour red
_exptl_crystal_density_diffrn 1.580
_exptl_crystal_density_meas 0
_exptl_crystal_density_method 'not measured'
_exptl_crystal_description plate
_exptl_crystal_F_000 404
_exptl_crystal_size_max 0.25
_exptl_crystal_size_mid 0.20
_exptl_crystal_size_min 0.04
_refine_diff_density_max 1.043
_refine_diff_density_min -1.242
_refine_diff_density_rms 0.264
_refine_ls_extinction_method none
_refine_ls_goodness_of_fit_ref 1.018
_refine_ls_hydrogen_treatment mixed
_refine_ls_matrix_type full
_refine_ls_number_parameters 209
_refine_ls_number_reflns 1778
_refine_ls_number_restraints 319
_refine_ls_restrained_S_all 1.045
_refine_ls_R_factor_all 0.1149
_refine_ls_R_factor_gt 0.0706
_refine_ls_shift/su_max 0.000
_refine_ls_shift/su_mean 0.000
_refine_ls_structure_factor_coef Fsqd
_refine_ls_weighting_details 'calc w=1/[\s^2^(Fo^2^)+(0.1369P)^2^+0.0000P] where P=(Fo^2^+2Fc^2^)/3'
_refine_ls_weighting_scheme calc
_refine_ls_wR_factor_gt 0.1725
_refine_ls_wR_factor_ref 0.2139
_reflns_number_gt 1138
_reflns_number_total 1778
_reflns_threshold_expression >2sigma(I)
_cod_data_source_file b312553j.txt
_cod_data_source_block 306201
_cod_depositor_comments
;
The following automatic conversions were performed:

'_symmetry_cell_setting' value 'Triclinic' changed to 'triclinic'
according to
/usr/data/users/saulius/automatic-downloads/retrospective/RSC/lib/dictionaries/cif_core.dic
dictionary named 'cif_core.dic' version 2.4.2 from 2011-04-26.

Automatic conversion script
Id: cif_fix_values 2281 2013-09-26 08:29:07Z andrius 
;
_cod_original_sg_symbol_H-M P-1
_cod_database_code 7216273

loop_
_symmetry_equiv_pos_as_xyz
'x, y, z'
'-x, -y, -z'

loop_
_atom_site_label
_atom_site_type_symbol
_atom_site_fract_x
_atom_site_fract_y
_atom_site_fract_z
_atom_site_U_iso_or_equiv
_atom_site_adp_type
_atom_site_occupancy
_atom_site_symmetry_multiplicity
_atom_site_calc_flag
_atom_site_refinement_flags
Ar1S Ar 0.649(3) 0.172(2) 0.4580(19) 0.214(12) Uani 0.56(2) 1 d PU
C1 C 0.827(2) 0.2626(18) 0.0766(16) 0.0477(14) Uani 1 1 d U
C2 C 0.7302(15) 0.4124(14) 0.1175(16) 0.0487(14) Uani 1 1 d DU
C3 C 0.8069(15) 0.4856(14) 0.1368(16) 0.0494(15) Uani 1 1 d DU
H3 H 0.9209 0.4425 0.1211 0.059 Uiso 1 1 calc R
C4 C 0.7154(15) 0.6226(15) 0.1792(16) 0.0501(15) Uani 1 1 d DU
H4 H 0.7680 0.6739 0.1884 0.060 Uiso 1 1 calc R
C5 C 0.5453(15) 0.6829(15) 0.2079(16) 0.0505(15) Uani 1 1 d DU
H5 H 0.4823 0.7729 0.2414 0.061 Uiso 1 1 calc R
C6 C 0.4687(15) 0.6116(14) 0.1876(16) 0.0502(15) Uani 1 1 d DU
H6 H 0.3546 0.6548 0.2036 0.060 Uiso 1 1 calc R
C7 C 0.5604(15) 0.4761(14) 0.1436(16) 0.0494(15) Uani 1 1 d DU
H7 H 0.5077 0.4269 0.1313 0.059 Uiso 1 1 calc R
C8 C 0.944(2) -0.125(2) 0.256(2) 0.070(2) Uani 1 1 d U
C9 C 0.920(2) -0.2044(18) 0.4005(15) 0.0717(19) Uani 1 1 d DU
C10 C 1.0185(18) -0.2171(16) 0.4678(15) 0.073(2) Uani 1 1 d DU
H10 H 1.1007 -0.1780 0.4248 0.087 Uiso 1 1 calc R
C11 C 0.9943(19) -0.2886(18) 0.5998(15) 0.073(2) Uani 1 1 d DU
H11 H 1.0569 -0.2943 0.6486 0.088 Uiso 1 1 calc R
C12 C 0.880(2) -0.3506(19) 0.6591(15) 0.073(2) Uani 1 1 d DU
H12 H 0.8733 -0.4077 0.7448 0.088 Uiso 1 1 calc R
C13 C 0.776(2) -0.3313(19) 0.5962(15) 0.073(2) Uani 1 1 d DU
H13 H 0.6899 -0.3653 0.6421 0.088 Uiso 1 1 calc R
C14 C 0.799(2) -0.2605(19) 0.4629(16) 0.073(2) Uani 1 1 d DU
H14 H 0.7328 -0.2514 0.4163 0.087 Uiso 1 1 calc R
C15 C 1.5038(17) -0.0653(16) -0.0883(15) 0.039(2) Uani 1 1 d DU
H15 H 1.5097 -0.1151 -0.1497 0.047 Uiso 1 1 calc R
C16 C 1.3527(19) 0.0677(16) 0.0881(15) 0.039(2) Uani 1 1 d DU
H16 H 1.2513 0.1133 0.1531 0.047 Uiso 1 1 calc R
N1 N 1.3575(15) 0.0061(13) -0.0034(12) 0.039(2) Uani 1 1 d DU
O1 O 0.9826(12) 0.2062(10) 0.0593(10) 0.0469(15) Uani 1 1 d DU
O2 O 0.7515(13) 0.1992(11) 0.0596(10) 0.0474(15) Uani 1 1 d U
O3 O 1.0692(16) -0.0916(13) 0.1995(11) 0.069(2) Uani 1 1 d DU
O4 O 1.1622(12) 0.0981(10) -0.2010(9) 0.042(3) Uani 1 1 d DU
Rh1 Rh 1.12324(15) 0.00361(14) -0.00175(14) 0.0374(6) Uani 1 1 d DU

loop_
_atom_site_aniso_label
_atom_site_aniso_U_11
_atom_site_aniso_U_22
_atom_site_aniso_U_33
_atom_site_aniso_U_23
_atom_site_aniso_U_13
_atom_site_aniso_U_12
Ar1S 0.214(12) 0.214(12) 0.213(12) -0.030(2) -0.072(4) -0.081(5)
C1 0.0475(15) 0.0480(15) 0.0480(15) -0.0067(7) -0.0164(8) -0.0182(8)
C2 0.0487(15) 0.0488(15) 0.0488(15) -0.0067(6) -0.0166(7) -0.0186(8)
C3 0.0495(15) 0.0493(15) 0.0493(15) -0.0068(7) -0.0166(8) -0.0187(8)
C4 0.0501(16) 0.0498(16) 0.0499(16) -0.0067(7) -0.0167(8) -0.0189(8)
C5 0.0504(16) 0.0500(16) 0.0501(16) -0.0067(7) -0.0167(8) -0.0188(8)
C6 0.0500(16) 0.0499(16) 0.0500(16) -0.0066(7) -0.0167(8) -0.0187(8)
C7 0.0493(15) 0.0494(15) 0.0494(15) -0.0067(7) -0.0167(8) -0.0187(8)
C8 0.070(2) 0.071(2) 0.071(2) -0.0098(8) -0.0241(9) -0.0271(10)
C9 0.072(2) 0.072(2) 0.072(2) -0.0098(7) -0.0243(9) -0.0274(9)
C10 0.072(2) 0.073(2) 0.072(2) -0.0098(7) -0.0245(9) -0.0274(10)
C11 0.073(2) 0.073(2) 0.073(2) -0.0098(8) -0.0246(9) -0.0275(10)
C12 0.073(2) 0.073(2) 0.073(2) -0.0098(8) -0.0245(9) -0.0277(10)
C13 0.073(2) 0.073(2) 0.073(2) -0.0098(8) -0.0244(9) -0.0279(10)
C14 0.073(2) 0.073(2) 0.072(2) -0.0098(7) -0.0244(9) -0.0277(10)
C15 0.039(2) 0.039(2) 0.039(2) -0.0054(9) -0.0132(10) -0.0149(11)
C16 0.039(2) 0.039(2) 0.039(2) -0.0055(9) -0.0132(10) -0.0148(11)
N1 0.039(2) 0.039(2) 0.039(2) -0.0055(8) -0.0132(10) -0.0149(10)
O1 0.0467(16) 0.0475(16) 0.0477(16) -0.0069(8) -0.0164(9) -0.0183(9)
O2 0.0472(16) 0.0477(16) 0.0478(16) -0.0068(8) -0.0164(9) -0.0181(9)
O3 0.069(2) 0.070(2) 0.070(2) -0.0098(9) -0.0239(10) -0.0270(11)
O4 0.042(3) 0.042(3) 0.042(3) -0.0052(11) -0.0141(13) -0.0164(14)
Rh1 0.0236(7) 0.0453(8) 0.0498(9) -0.0070(5) -0.0158(5) -0.0150(5)

loop_
_atom_type_symbol
_atom_type_description
_atom_type_scat_dispersion_real
_atom_type_scat_dispersion_imag
_atom_type_scat_source
C C 0.0033 0.0016 'International Tables Vol C Tables 4.2.6.8 and 6.1.1.4'
H H 0.0000 0.0000 'International Tables Vol C Tables 4.2.6.8 and 6.1.1.4'
Ar Ar 0.1743 0.2003 'International Tables Vol C Tables 4.2.6.8 and 6.1.1.4'
N N 0.0061 0.0033 'International Tables Vol C Tables 4.2.6.8 and 6.1.1.4'
O O 0.0106 0.0060 'International Tables Vol C Tables 4.2.6.8 and 6.1.1.4'
Rh Rh -1.1178 0.9187 'International Tables Vol C Tables 4.2.6.8 and 6.1.1.4'

loop_
_geom_angle_atom_site_label_1
_geom_angle_atom_site_label_2
_geom_angle_atom_site_label_3
_geom_angle
_geom_angle_site_symmetry_1
_geom_angle_site_symmetry_3
O2 C1 O1 124.0(15) . .
O2 C1 C2 118.7(14) . .
O1 C1 C2 117.3(13) . .
C3 C2 C7 119.4(9) . .
C3 C2 C1 120.7(11) . .
C7 C2 C1 119.9(11) . .
C2 C3 C4 120.3(9) . .
C5 C4 C3 119.5(9) . .
C6 C5 C4 120.5(9) . .
C5 C6 C7 119.9(9) . .
C6 C7 C2 120.4(9) . .
O3 C8 O4 125.5(19) . 2_755
O3 C8 C9 116.2(16) . .
O4 C8 C9 118.3(16) 2_755 .
C14 C9 C10 120.8(10) . .
C14 C9 C8 119.9(13) . .
C10 C9 C8 119.3(13) . .
C9 C10 C11 118.8(10) . .
C12 C11 C10 120.3(10) . .
C11 C12 C13 121.0(10) . .
C12 C13 C14 119.2(10) . .
C9 C14 C13 119.6(10) . .
N1 C15 C16 121.3(13) . 2_855
N1 C16 C15 120.2(13) . 2_855
C16 N1 C15 118.3(13) . .
C16 N1 Rh1 120.7(10) . .
C15 N1 Rh1 120.7(10) . .
C1 O1 Rh1 119.3(10) . .
C1 O2 Rh1 120.4(10) . 2_755
C8 O3 Rh1 119.3(13) . .
C8 O4 Rh1 118.9(12) 2_755 .
O2 Rh1 O4 90.9(4) 2_755 .
O2 Rh1 O1 176.1(4) 2_755 .
O4 Rh1 O1 89.8(4) . .
O2 Rh1 O3 89.2(4) 2_755 .
O4 Rh1 O3 176.1(4) . .
O1 Rh1 O3 89.9(4) . .
O2 Rh1 N1 91.1(4) 2_755 .
O4 Rh1 N1 92.3(4) . .
O1 Rh1 N1 92.6(4) . .
O3 Rh1 N1 91.6(5) . .
O2 Rh1 Rh1 88.1(3) 2_755 2_755
O4 Rh1 Rh1 88.4(3) . 2_755
O1 Rh1 Rh1 88.2(3) . 2_755
O3 Rh1 Rh1 87.8(4) . 2_755
N1 Rh1 Rh1 179.0(3) . 2_755

loop_
_geom_bond_atom_site_label_1
_geom_bond_atom_site_label_2
_geom_bond_distance
_geom_bond_site_symmetry_2
C1 O2 1.266(16) .
C1 O1 1.280(17) .
C1 C2 1.484(19) .
C2 C3 1.376(12) .
C2 C7 1.380(12) .
C3 C4 1.378(12) .
C4 C5 1.378(12) .
C5 C6 1.365(12) .
C6 C7 1.372(12) .
C8 O3 1.25(2) .
C8 O4 1.28(2) 2_755
C8 C9 1.51(2) .
C9 C14 1.353(13) .
C9 C10 1.365(13) .
C10 C11 1.371(13) .
C11 C12 1.343(13) .
C12 C13 1.349(13) .
C13 C14 1.380(13) .
C15 N1 1.315(14) .
C15 C16 1.37(2) 2_855
C16 N1 1.310(14) .
C16 C15 1.37(2) 2_855
N1 Rh1 2.250(12) .
O1 Rh1 2.034(9) .
O2 Rh1 2.019(10) 2_755
O3 Rh1 2.049(11) .
O4 C8 1.28(2) 2_755
O4 Rh1 2.031(9) .
Rh1 O2 2.019(10) 2_755
Rh1 Rh1 2.382(2) 2_755

loop_
_geom_torsion_atom_site_label_1
_geom_torsion_atom_site_label_2
_geom_torsion_atom_site_label_3
_geom_torsion_atom_site_label_4
_geom_torsion
_geom_torsion_site_symmetry_1
_geom_torsion_site_symmetry_4
O2 C1 C2 C3 -179.8(14) . .
O1 C1 C2 C3 -1(2) . .
O2 C1 C2 C7 4(2) . .
O1 C1 C2 C7 -177.1(15) . .
C7 C2 C3 C4 -1(2) . .
C1 C2 C3 C4 -177.8(15) . .
C2 C3 C4 C5 3(2) . .
C3 C4 C5 C6 -4(2) . .
C4 C5 C6 C7 3(2) . .
C5 C6 C7 C2 -1(2) . .
C3 C2 C7 C6 0(2) . .
C1 C2 C7 C6 176.9(15) . .
O3 C8 C9 C14 -172.0(15) . .
O4 C8 C9 C14 8(2) 2_755 .
O3 C8 C9 C10 9(2) . .
O4 C8 C9 C10 -171.3(14) 2_755 .
C14 C9 C10 C11 0.4(17) . .
C8 C9 C10 C11 179.6(16) . .
C9 C10 C11 C12 3.0(17) . .
C10 C11 C12 C13 -7(3) . .
C11 C12 C13 C14 7(3) . .
C10 C9 C14 C13 0(2) . .
C8 C9 C14 C13 -179.2(16) . .
C12 C13 C14 C9 -4(3) . .
C15 C16 N1 C15 4(2) 2_855 .
C15 C16 N1 Rh1 178.3(10) 2_855 .
C16 C15 N1 C16 -4(2) 2_855 .
C16 C15 N1 Rh1 -178.3(11) 2_855 .
O2 C1 O1 Rh1 1(2) . .
C2 C1 O1 Rh1 -178.3(10) . .
O1 C1 O2 Rh1 0(2) . 2_755
C2 C1 O2 Rh1 179.2(11) . 2_755
O4 C8 O3 Rh1 -4(2) 2_755 .
C9 C8 O3 Rh1 175.8(11) . .
C8 O4 Rh1 O2 89.7(12) 2_755 2_755
C8 O4 Rh1 O1 -86.5(12) 2_755 .
C8 O4 Rh1 O3 -1(7) 2_755 .
C8 O4 Rh1 N1 -179.2(12) 2_755 .
C8 O4 Rh1 Rh1 1.6(12) 2_755 2_755
C1 O1 Rh1 O2 -12(7) . 2_755
C1 O1 Rh1 O4 87.3(12) . .
C1 O1 Rh1 O3 -88.8(12) . .
C1 O1 Rh1 N1 179.6(12) . .
C1 O1 Rh1 Rh1 -1.1(11) . 2_755
C8 O3 Rh1 O2 -86.0(13) . 2_755
C8 O3 Rh1 O4 5(7) . .
C8 O3 Rh1 O1 90.2(13) . .
C8 O3 Rh1 N1 -177.1(13) . .
C8 O3 Rh1 Rh1 2.1(13) . 2_755
C16 N1 Rh1 O2 -143.5(12) . 2_755
C15 N1 Rh1 O2 30.4(12) . 2_755
C16 N1 Rh1 O4 125.5(11) . .
C15 N1 Rh1 O4 -60.5(12) . .
C16 N1 Rh1 O1 35.7(12) . .
C15 N1 Rh1 O1 -150.4(12) . .
C16 N1 Rh1 O3 -54.3(12) . .
C15 N1 Rh1 O3 119.6(12) . .
C16 N1 Rh1 Rh1 -104(18) . 2_755
C15 N1 Rh1 Rh1 70(19) . 2_755
